data_4301936
loop_
_publ_author_name
'Sonja Tragl'
'Markus Str\"obele'
'Jochen Glaser'
'Cristian Vicent'
'Rosa Llusar'
'H.-J\"urgen Meyer'

_publ_contact_author
;
        H.-Juergen Meyer
        Institut fuer Anorganische Chemie
        Universitaet Tuebingen
        Ob dem Himmelreich 7
        72074 Tuebingen
        Bundesrepublik Deutschland
;
_publ_contact_author_email juergen.meyer@uni-tuebingen.de
_publ_contact_author_fax '07071 29-5702'
_publ_contact_author_phone '07071 29-76226'
_publ_section_title
;
Compounds with the Electron-Rich [W6Cl18]2- Cluster Anion
;
_journal_name_full 'Inorganic Chemistry'
_journal_page_first 3825
_journal_page_last 3831
_journal_paper_doi 10.1021/ic8019843
_journal_volume 48
_journal_year 2009
_chemical_formula_moiety (N(n-C3H7)4)2[W6Cl18]
_chemical_formula_sum 'C24 H56 Cl18 N2 W6'
_chemical_formula_weight 2113.91
_chemical_name_systematic
; 
 ? 
;
_space_group_IT_number 2
_symmetry_cell_setting triclinic
_symmetry_space_group_name_Hall '-P 1'
_symmetry_space_group_name_H-M 'P -1'
_atom_sites_solution_hydrogens geom
_atom_sites_solution_primary direct
_atom_sites_solution_secondary difmap
_audit_creation_method SHELXL-97
_cell_angle_alpha 64.763(10)
_cell_angle_beta 79.185(11)
_cell_angle_gamma 85.268(11)
_cell_formula_units_Z 1
_cell_length_a 8.7736(9)
_cell_length_b 12.6243(11)
_cell_length_c 12.7549(12)
_cell_measurement_reflns_used 2000
_cell_measurement_temperature 210(2)
_cell_measurement_theta_max 25.82
_cell_measurement_theta_min 2.36
_cell_volume 1255.2(2)
_computing_cell_refinement 'Stoe IPDS software'
_computing_data_collection 'Stoe IPDS software'
_computing_data_reduction 'Stoe IPDS software'
_computing_structure_refinement 'SHELXL-97 (Sheldrick, 1997)'
_computing_structure_solution 'SHELXS-97 (Sheldrick, 1990)'
_diffrn_ambient_temperature 210(2)
_diffrn_measured_fraction_theta_full 0.931
_diffrn_measured_fraction_theta_max 0.931
_diffrn_measurement_device_type 'Stoe IPDS'
_diffrn_measurement_method 'phi scans'
_diffrn_radiation_monochromator graphite
_diffrn_radiation_source 'fine-focus sealed tube'
_diffrn_radiation_type MoK\a
_diffrn_radiation_wavelength 0.71073
_diffrn_reflns_av_R_equivalents 0.0669
_diffrn_reflns_av_sigmaI/netI 0.0603
_diffrn_reflns_limit_h_max 10
_diffrn_reflns_limit_h_min -10
_diffrn_reflns_limit_k_max 15
_diffrn_reflns_limit_k_min -15
_diffrn_reflns_limit_l_max 15
_diffrn_reflns_limit_l_min -15
_diffrn_reflns_number 11820
_diffrn_reflns_theta_full 25.82
_diffrn_reflns_theta_max 25.82
_diffrn_reflns_theta_min 2.36
_diffrn_standards_decay_% 0.01
_exptl_absorpt_coefficient_mu 14.671
_exptl_absorpt_correction_T_max 0.1698
_exptl_absorpt_correction_T_min 0.0658
_exptl_absorpt_correction_type numerical
_exptl_absorpt_process_details X-Red/X-Shape
_exptl_crystal_colour black
_exptl_crystal_density_diffrn 2.797
_exptl_crystal_density_method 'not measured'
_exptl_crystal_description block
_exptl_crystal_F_000 964
_exptl_crystal_size_max 0.28
_exptl_crystal_size_mid 0.24
_exptl_crystal_size_min 0.22
_refine_diff_density_max 1.871
_refine_diff_density_min -1.520
_refine_diff_density_rms 0.229
_refine_ls_extinction_method none
_refine_ls_goodness_of_fit_ref 1.069
_refine_ls_hydrogen_treatment mixed
_refine_ls_matrix_type full
_refine_ls_number_parameters 226
_refine_ls_number_reflns 4506
_refine_ls_number_restraints 0
_refine_ls_restrained_S_all 1.069
_refine_ls_R_factor_all 0.0296
_refine_ls_R_factor_gt 0.0268
_refine_ls_shift/su_max 0.014
_refine_ls_shift/su_mean 0.001
_refine_ls_structure_factor_coef Fsqd
_refine_ls_weighting_details 'calc w=1/[\s^2^(Fo^2^)+(0.0338P)^2^+0.0000P] where P=(Fo^2^+2Fc^2^)/3'
_refine_ls_weighting_scheme calc
_refine_ls_wR_factor_gt 0.0686
_refine_ls_wR_factor_ref 0.0696
_reflns_number_gt 4112
_reflns_number_total 4506
_reflns_threshold_expression >2sigma(I)
_cod_data_source_file ic8019843_si_001_4.cif
_cod_data_source_block (N(C3H7)4)2[W6Cl18]
_cod_database_code 4301936

loop_
_symmetry_equiv_pos_as_xyz
'x, y, z'
'-x, -y, -z'

loop_
_atom_site_label
_atom_site_type_symbol
_atom_site_fract_x
_atom_site_fract_y
_atom_site_fract_z
_atom_site_U_iso_or_equiv
_atom_site_adp_type
_atom_site_occupancy
_atom_site_symmetry_multiplicity
_atom_site_calc_flag
_atom_site_refinement_flags
_atom_site_disorder_assembly
_atom_site_disorder_group
W1 W 0.14247(2) 0.12044(2) -0.13773(2) 0.02224(8) Uani 1 1 d . . .
W2 W 0.15654(2) -0.128876(19) -0.00001(2) 0.02136(8) Uani 1 1 d . . .
W3 W 0.10874(2) 0.02832(2) 0.11531(2) 0.02145(8) Uani 1 1 d . . .
Cl1 Cl 0.34760(15) -0.00987(13) -0.16049(15) 0.0286(3) Uani 1 1 d . . .
Cl2 Cl -0.01568(16) 0.29191(13) -0.16075(16) 0.0297(4) Uani 1 1 d . . .
Cl3 Cl 0.29407(15) 0.17052(13) -0.02695(15) 0.0285(3) Uani 1 1 d . . .
Cl4 Cl 0.03994(16) 0.10788(14) -0.29447(15) 0.0300(3) Uani 1 1 d . . .
Cl5 Cl 0.30809(15) -0.11743(13) 0.13349(15) 0.0286(3) Uani 1 1 d . . .
Cl6 Cl -0.05508(15) 0.18508(13) 0.13218(15) 0.0275(3) Uani 1 1 d . . .
Cl7 Cl 0.31331(17) 0.26672(15) -0.30427(17) 0.0364(4) Uani 1 1 d . . .
Cl8 Cl 0.34668(16) -0.28336(13) -0.00003(16) 0.0310(4) Uani 1 1 d . . .
Cl9 Cl 0.23690(17) 0.06102(15) 0.25416(17) 0.0348(4) Uani 1 1 d . . .
N1 N 0.4478(5) 0.3807(4) 0.3116(5) 0.0259(12) Uani 1 1 d . . .
C1 C 0.4179(7) 0.4596(6) 0.3763(6) 0.0294(14) Uani 1 1 d . . .
H1A H 0.5165 0.4914 0.3731 0.035 Uiso 1 1 calc R . .
H1B H 0.3781 0.4116 0.4583 0.035 Uiso 1 1 calc R . .
C2 C 0.5360(6) 0.2734(5) 0.3862(6) 0.0261(13) Uani 1 1 d . . .
H2A H 0.6319 0.3003 0.3941 0.031 Uiso 1 1 calc R . .
H2B H 0.4746 0.2379 0.4642 0.031 Uiso 1 1 calc R . .
C3 C 0.2958(7) 0.3431(6) 0.2949(6) 0.0317(15) Uani 1 1 d . . .
H3A H 0.3202 0.2926 0.2541 0.038 Uiso 1 1 calc R . .
H3B H 0.2441 0.4121 0.2451 0.038 Uiso 1 1 calc R . .
C4 C 0.5391(7) 0.4447(5) 0.1866(6) 0.0299(14) Uani 1 1 d . . .
H4A H 0.5453 0.3938 0.1466 0.036 Uiso 1 1 calc R . .
H4B H 0.4804 0.5136 0.1446 0.036 Uiso 1 1 calc R . .
C5 C 0.3058(9) 0.5612(7) 0.3306(7) 0.0426(18) Uani 1 1 d . . .
H5A H 0.2096 0.5324 0.3257 0.051 Uiso 1 1 calc R . .
H5B H 0.3505 0.6167 0.2524 0.051 Uiso 1 1 calc R . .
C6 C 0.5757(7) 0.1798(6) 0.3415(7) 0.0349(16) Uani 1 1 d . . .
H6A H 0.6345 0.2136 0.2623 0.042 Uiso 1 1 calc R . .
H6B H 0.4812 0.1466 0.3392 0.042 Uiso 1 1 calc R . .
C7 C 0.1835(7) 0.2785(7) 0.4094(7) 0.0413(18) Uani 1 1 d . . .
H7A H 0.1745 0.3202 0.4590 0.050 Uiso 1 1 calc R . .
H7B H 0.2225 0.2004 0.4518 0.050 Uiso 1 1 calc R . .
C8 C 0.7014(8) 0.4828(7) 0.1776(8) 0.0442(19) Uani 1 1 d . . .
H8A H 0.7619 0.4158 0.2211 0.053 Uiso 1 1 calc R . .
H8B H 0.6979 0.5394 0.2109 0.053 Uiso 1 1 calc R . .
C9 C 0.2736(8) 0.6219(6) 0.4134(7) 0.0434(18) Uani 1 1 d . . .
H9A H 0.3691 0.6508 0.4176 0.052 Uiso 1 1 calc R . .
H9B H 0.2281 0.5670 0.4904 0.052 Uiso 1 1 calc R . .
H9C H 0.2032 0.6861 0.3845 0.052 Uiso 1 1 calc R . .
C10 C 0.6707(7) 0.0847(6) 0.4224(7) 0.0387(18) Uani 1 1 d . . .
H10A H 0.6117 0.0511 0.5004 0.046 Uiso 1 1 calc R . .
H10B H 0.7646 0.1179 0.4237 0.046 Uiso 1 1 calc R . .
H10C H 0.6961 0.0249 0.3942 0.046 Uiso 1 1 calc R . .
C11 C 0.0237(8) 0.2709(9) 0.3801(9) 0.061(3) Uani 1 1 d . . .
H11A H 0.0334 0.2298 0.3309 0.073 Uiso 1 1 calc R . .
H11B H -0.0152 0.3485 0.3396 0.073 Uiso 1 1 calc R . .
H11C H -0.0469 0.2298 0.4516 0.073 Uiso 1 1 calc R . .
C12 C 0.7765(9) 0.5380(7) 0.0471(9) 0.056(2) Uani 1 1 d . . .
H12A H 0.7160 0.6042 0.0047 0.067 Uiso 1 1 calc R . .
H12B H 0.7808 0.4812 0.0151 0.067 Uiso 1 1 calc R . .
H12C H 0.8798 0.5632 0.0400 0.067 Uiso 1 1 calc R . .

loop_
_atom_site_aniso_label
_atom_site_aniso_U_11
_atom_site_aniso_U_22
_atom_site_aniso_U_33
_atom_site_aniso_U_23
_atom_site_aniso_U_13
_atom_site_aniso_U_12
W1 0.02121(12) 0.02307(13) 0.02316(17) -0.01144(13) -0.00087(9) -0.00070(8)
W2 0.02078(12) 0.02220(13) 0.02518(18) -0.01429(13) -0.00449(9) 0.00414(9)
W3 0.02073(12) 0.02512(14) 0.02394(18) -0.01523(13) -0.00511(9) 0.00182(9)
Cl1 0.0238(6) 0.0310(8) 0.0327(10) -0.0173(8) 0.0003(6) 0.0011(5)
Cl2 0.0304(7) 0.0246(7) 0.0319(10) -0.0109(8) -0.0040(6) 0.0030(6)
Cl3 0.0253(6) 0.0322(8) 0.0327(10) -0.0182(8) -0.0029(6) -0.0042(5)
Cl4 0.0319(7) 0.0345(8) 0.0239(10) -0.0130(8) -0.0032(6) -0.0014(6)
Cl5 0.0258(6) 0.0330(8) 0.0350(10) -0.0210(8) -0.0102(6) 0.0071(6)
Cl6 0.0270(6) 0.0313(7) 0.0318(10) -0.0203(8) -0.0073(6) 0.0054(5)
Cl7 0.0370(7) 0.0365(9) 0.0300(11) -0.0113(9) 0.0053(6) -0.0101(6)
Cl8 0.0313(7) 0.0319(8) 0.0372(11) -0.0221(8) -0.0096(6) 0.0116(6)
Cl9 0.0335(7) 0.0466(9) 0.0380(11) -0.0282(9) -0.0142(6) 0.0042(6)
N1 0.026(2) 0.029(3) 0.026(3) -0.015(3) -0.005(2) 0.0044(19)
C1 0.034(3) 0.032(3) 0.029(4) -0.019(3) -0.011(3) 0.006(2)
C2 0.027(3) 0.028(3) 0.022(4) -0.010(3) -0.004(2) 0.004(2)
C3 0.032(3) 0.035(3) 0.032(4) -0.018(4) -0.008(3) 0.005(3)
C4 0.037(3) 0.026(3) 0.028(4) -0.015(3) -0.003(3) 0.005(2)
C5 0.059(4) 0.042(4) 0.036(5) -0.025(4) -0.019(3) 0.021(3)
C6 0.037(3) 0.030(3) 0.038(5) -0.016(4) -0.005(3) 0.003(3)
C7 0.030(3) 0.056(5) 0.039(5) -0.021(4) -0.005(3) -0.006(3)
C8 0.043(4) 0.045(4) 0.044(6) -0.021(4) 0.001(3) -0.011(3)
C9 0.054(4) 0.042(4) 0.041(5) -0.025(4) -0.015(3) 0.019(3)
C10 0.036(3) 0.031(3) 0.050(6) -0.018(4) -0.009(3) 0.006(3)
C11 0.037(4) 0.100(7) 0.071(7) -0.062(7) 0.000(4) -0.008(4)
C12 0.065(5) 0.044(4) 0.057(7) -0.029(5) 0.020(4) -0.020(4)

loop_
_atom_type_symbol
_atom_type_description
_atom_type_scat_dispersion_real
_atom_type_scat_dispersion_imag
_atom_type_scat_source
W W -0.8490 6.8722 'International Tables Vol C Tables 4.2.6.8 and 6.1.1.4'
Cl Cl 0.1484 0.1585 'International Tables Vol C Tables 4.2.6.8 and 6.1.1.4'
N N 0.0061 0.0033 'International Tables Vol C Tables 4.2.6.8 and 6.1.1.4'
C C 0.0033 0.0016 'International Tables Vol C Tables 4.2.6.8 and 6.1.1.4'
H H 0.0000 0.0000 'International Tables Vol C Tables 4.2.6.8 and 6.1.1.4'

loop_
_geom_angle_atom_site_label_1
_geom_angle_atom_site_label_2
_geom_angle_atom_site_label_3
_geom_angle
_geom_angle_site_symmetry_1
_geom_angle_site_symmetry_3
_geom_angle_publ_flag
Cl1 W1 Cl3 88.09(5) . . ?
Cl1 W1 Cl4 88.85(5) . . ?
Cl3 W1 Cl4 163.87(6) . . ?
Cl1 W1 Cl2 163.66(6) . . ?
Cl3 W1 Cl2 89.43(5) . . ?
Cl4 W1 Cl2 89.07(6) . . ?
Cl1 W1 Cl7 82.14(5) . . ?
Cl3 W1 Cl7 81.78(6) . . ?
Cl4 W1 Cl7 82.12(6) . . ?
Cl2 W1 Cl7 81.52(5) . . ?
Cl1 W1 W2 53.11(4) . . ?
Cl3 W1 W2 95.25(4) . . ?
Cl4 W1 W2 95.54(4) . . ?
Cl2 W1 W2 143.22(4) . . ?
Cl7 W1 W2 135.25(4) . . ?
Cl1 W1 W3 95.82(4) . . ?
Cl3 W1 W3 52.94(4) . . ?
Cl4 W1 W3 143.18(4) . . ?
Cl2 W1 W3 95.54(5) . . ?
Cl7 W1 W3 134.70(5) . . ?
W2 W1 W3 60.258(13) . . ?
Cl1 W1 W2 143.06(4) . 2 ?
Cl3 W1 W2 96.48(4) . 2 ?
Cl4 W1 W2 95.48(3) . 2 ?
Cl2 W1 W2 53.27(4) . 2 ?
Cl7 W1 W2 134.80(4) . 2 ?
W2 W1 W2 89.947(16) . 2 ?
W3 W1 W2 60.146(13) . 2 ?
Cl1 W1 W3 95.69(4) . 2 ?
Cl3 W1 W3 143.33(4) . 2 ?
Cl4 W1 W3 52.77(4) . 2 ?
Cl2 W1 W3 95.93(4) . 2 ?
Cl7 W1 W3 134.89(5) . 2 ?
W2 W1 W3 60.054(13) . 2 ?
W3 W1 W3 90.408(15) . 2 ?
W2 W1 W3 59.953(11) 2 2 ?
Cl1 W2 Cl5 88.66(6) . . ?
Cl1 W2 Cl6 89.65(6) . 2 ?
Cl5 W2 Cl6 163.70(4) . 2 ?
Cl1 W2 Cl2 163.79(4) . 2 ?
Cl5 W2 Cl2 89.42(6) . 2 ?
Cl6 W2 Cl2 87.69(6) 2 2 ?
Cl1 W2 Cl8 81.57(5) . . ?
Cl5 W2 Cl8 81.65(5) . . ?
Cl6 W2 Cl8 82.07(5) 2 . ?
Cl2 W2 Cl8 82.22(5) 2 . ?
Cl1 W2 W1 53.05(3) . . ?
Cl5 W2 W1 95.45(4) . . ?
Cl6 W2 W1 96.47(4) 2 . ?
Cl2 W2 W1 143.16(3) 2 . ?
Cl8 W2 W1 134.62(4) . . ?
Cl1 W2 W1 143.10(3) . 2 ?
Cl5 W2 W1 95.90(4) . 2 ?
Cl6 W2 W1 95.16(3) 2 2 ?
Cl2 W2 W1 53.11(3) 2 2 ?
Cl8 W2 W1 135.33(4) . 2 ?
W1 W2 W1 90.053(16) . 2 ?
Cl1 W2 W3 95.90(4) . 2 ?
Cl5 W2 W3 143.28(3) . 2 ?
Cl6 W2 W3 53.01(3) 2 2 ?
Cl2 W2 W3 95.25(4) 2 2 ?
Cl8 W2 W3 135.08(4) . 2 ?
W1 W2 W3 60.400(13) . 2 ?
W1 W2 W3 59.899(11) 2 2 ?
Cl1 W2 W3 95.58(4) . . ?
Cl5 W2 W3 52.82(3) . . ?
Cl6 W2 W3 143.47(3) 2 . ?
Cl2 W2 W3 96.07(4) 2 . ?
Cl8 W2 W3 134.46(4) . . ?
W1 W2 W3 60.003(11) . . ?
W1 W2 W3 60.290(11) 2 . ?
W3 W2 W3 90.461(12) 2 . ?
Cl3 W3 Cl5 87.92(5) . . ?
Cl3 W3 Cl4 164.45(6) . 2 ?
Cl5 W3 Cl4 89.08(6) . 2 ?
Cl3 W3 Cl6 89.34(5) . . ?
Cl5 W3 Cl6 164.35(6) . . ?
Cl4 W3 Cl6 89.44(5) 2 . ?
Cl3 W3 Cl9 82.47(6) . . ?
Cl5 W3 Cl9 82.30(5) . . ?
Cl4 W3 Cl9 82.02(6) 2 . ?
Cl6 W3 Cl9 82.06(5) . . ?
Cl3 W3 W1 53.04(4) . . ?
Cl5 W3 W1 95.35(4) . . ?
Cl4 W3 W1 142.48(4) 2 . ?
Cl6 W3 W1 95.29(4) . . ?
Cl9 W3 W1 135.50(5) . . ?
Cl3 W3 W2 96.41(4) . 2 ?
Cl5 W3 W2 142.51(4) . 2 ?
Cl4 W3 W2 95.25(4) 2 2 ?
Cl6 W3 W2 53.14(4) . 2 ?
Cl9 W3 W2 135.19(3) . 2 ?
W1 W3 W2 59.955(13) . 2 ?
Cl3 W3 W2 94.93(4) . . ?
Cl5 W3 W2 52.97(4) . . ?
Cl4 W3 W2 95.42(4) 2 . ?
Cl6 W3 W2 142.67(4) . . ?
Cl9 W3 W2 135.27(3) . . ?
W1 W3 W2 59.739(12) . . ?
W2 W3 W2 89.539(12) 2 . ?
Cl3 W3 W1 142.62(4) . 2 ?
Cl5 W3 W1 95.61(4) . 2 ?
Cl4 W3 W1 52.89(4) 2 2 ?
Cl6 W3 W1 95.91(4) . 2 ?
Cl9 W3 W1 134.91(5) . 2 ?
W1 W3 W1 89.592(15) . 2 ?
W2 W3 W1 59.546(11) 2 2 ?
W2 W3 W1 59.757(11) . 2 ?
W1 Cl1 W2 73.84(4) . . ?
W1 Cl2 W2 73.61(4) . 2 ?
W3 Cl3 W1 74.02(4) . . ?
W3 Cl4 W1 74.34(5) 2 . ?
W3 Cl5 W2 74.22(4) . . ?
W3 Cl6 W2 73.85(4) . 2 ?
C1 N1 C2 106.8(5) . . ?
C1 N1 C3 111.4(4) . . ?
C2 N1 C3 110.3(5) . . ?
C1 N1 C4 111.6(5) . . ?
C2 N1 C4 111.7(4) . . ?
C3 N1 C4 105.2(5) . . ?
N1 C1 C5 116.2(5) . . ?
C6 C2 N1 116.8(5) . . ?
N1 C3 C7 114.5(6) . . ?
C8 C4 N1 116.3(6) . . ?
C1 C5 C9 109.5(6) . . ?
C2 C6 C10 109.3(6) . . ?
C3 C7 C11 109.1(7) . . ?
C4 C8 C12 108.6(7) . . ?

loop_
_geom_bond_atom_site_label_1
_geom_bond_atom_site_label_2
_geom_bond_distance
_geom_bond_site_symmetry_2
_geom_bond_publ_flag
W1 Cl1 2.3983(13) . ?
W1 Cl3 2.4024(16) . ?
W1 Cl4 2.4082(17) . ?
W1 Cl2 2.4110(13) . ?
W1 Cl7 2.4669(17) . ?
W1 W2 2.8827(5) . ?
W1 W3 2.8904(5) . ?
W1 W2 2.8920(5) 2 ?
W1 W3 2.9076(5) 2 ?
W2 Cl1 2.4005(16) . ?
W2 Cl5 2.4040(16) . ?
W2 Cl6 2.4136(16) 2 ?
W2 Cl2 2.4162(17) 2 ?
W2 Cl8 2.4597(12) . ?
W2 W1 2.8920(5) 2 ?
W2 W3 2.8976(5) 2 ?
W2 W3 2.8978(4) . ?
W3 Cl3 2.3991(16) . ?
W3 Cl5 2.3991(13) . ?
W3 Cl4 2.4044(17) 2 ?
W3 Cl6 2.4097(13) . ?
W3 Cl9 2.4534(17) . ?
W3 W2 2.8976(5) 2 ?
W3 W1 2.9076(5) 2 ?
Cl2 W2 2.4162(17) 2 ?
Cl4 W3 2.4044(17) 2 ?
Cl6 W2 2.4136(16) 2 ?
N1 C1 1.523(8) . ?
N1 C2 1.530(7) . ?
N1 C3 1.531(8) . ?
N1 C4 1.538(8) . ?
C1 C5 1.524(8) . ?
C2 C6 1.508(8) . ?
C3 C7 1.531(10) . ?
C4 C8 1.509(9) . ?
C5 C9 1.525(10) . ?
C6 C10 1.518(9) . ?
C7 C11 1.537(10) . ?
C8 C12 1.538(12) . ?

loop_
_geom_torsion_atom_site_label_1
_geom_torsion_atom_site_label_2
_geom_torsion_atom_site_label_3
_geom_torsion_atom_site_label_4
_geom_torsion
_geom_torsion_site_symmetry_1
_geom_torsion_site_symmetry_2
_geom_torsion_site_symmetry_3
_geom_torsion_site_symmetry_4
_geom_torsion_publ_flag
Cl3 W1 W2 Cl1 -83.63(6) . . . . ?
Cl4 W1 W2 Cl1 84.37(6) . . . . ?
Cl2 W1 W2 Cl1 -179.74(9) . . . . ?
Cl7 W1 W2 Cl1 -0.02(8) . . . . ?
W3 W1 W2 Cl1 -125.08(5) . . . . ?
W2 W1 W2 Cl1 179.87(5) 2 . . . ?
W3 W1 W2 Cl1 125.13(5) 2 . . . ?
Cl1 W1 W2 Cl5 84.20(6) . . . . ?
Cl3 W1 W2 Cl5 0.56(4) . . . . ?
Cl4 W1 W2 Cl5 168.56(5) . . . . ?
Cl2 W1 W2 Cl5 -95.54(8) . . . . ?
Cl7 W1 W2 Cl5 84.18(7) . . . . ?
W3 W1 W2 Cl5 -40.88(3) . . . . ?
W2 W1 W2 Cl5 -95.94(4) 2 . . . ?
W3 W1 W2 Cl5 -150.67(4) 2 . . . ?
Cl1 W1 W2 Cl6 -84.66(6) . . . 2 ?
Cl3 W1 W2 Cl6 -168.30(5) . . . 2 ?
Cl4 W1 W2 Cl6 -0.30(4) . . . 2 ?
Cl2 W1 W2 Cl6 95.60(8) . . . 2 ?
Cl7 W1 W2 Cl6 -84.68(7) . . . 2 ?
W3 W1 W2 Cl6 150.26(3) . . . 2 ?
W2 W1 W2 Cl6 95.20(3) 2 . . 2 ?
W3 W1 W2 Cl6 40.47(3) 2 . . 2 ?
Cl1 W1 W2 Cl2 -179.47(9) . . . 2 ?
Cl3 W1 W2 Cl2 96.90(8) . . . 2 ?
Cl4 W1 W2 Cl2 -95.10(8) . . . 2 ?
Cl2 W1 W2 Cl2 0.79(14) . . . 2 ?
Cl7 W1 W2 Cl2 -179.49(9) . . . 2 ?
W3 W1 W2 Cl2 55.45(7) . . . 2 ?
W2 W1 W2 Cl2 0.40(7) 2 . . 2 ?
W3 W1 W2 Cl2 -54.34(7) 2 . . 2 ?
Cl1 W1 W2 Cl8 0.56(7) . . . . ?
Cl3 W1 W2 Cl8 -83.07(7) . . . . ?
Cl4 W1 W2 Cl8 84.93(7) . . . . ?
Cl2 W1 W2 Cl8 -179.17(8) . . . . ?
Cl7 W1 W2 Cl8 0.54(9) . . . . ?
W3 W1 W2 Cl8 -124.51(6) . . . . ?
W2 W1 W2 Cl8 -179.57(6) 2 . . . ?
W3 W1 W2 Cl8 125.69(6) 2 . . . ?
Cl1 W1 W2 W1 -179.87(5) . . . 2 ?
Cl3 W1 W2 W1 96.50(4) . . . 2 ?
Cl4 W1 W2 W1 -95.50(3) . . . 2 ?
Cl2 W1 W2 W1 0.40(7) . . . 2 ?
Cl7 W1 W2 W1 -179.89(7) . . . 2 ?
W3 W1 W2 W1 55.055(11) . . . 2 ?
W2 W1 W2 W1 0.0 2 . . 2 ?
W3 W1 W2 W1 -54.738(10) 2 . . 2 ?
Cl1 W1 W2 W3 -125.13(5) . . . 2 ?
Cl3 W1 W2 W3 151.24(4) . . . 2 ?
Cl4 W1 W2 W3 -40.76(3) . . . 2 ?
Cl2 W1 W2 W3 55.13(7) . . . 2 ?
Cl7 W1 W2 W3 -125.15(7) . . . 2 ?
W3 W1 W2 W3 109.792(13) . . . 2 ?
W2 W1 W2 W3 54.738(10) 2 . . 2 ?
Cl1 W1 W2 W3 125.08(5) . . . . ?
Cl3 W1 W2 W3 41.44(3) . . . . ?
Cl4 W1 W2 W3 -150.55(3) . . . . ?
Cl2 W1 W2 W3 -54.66(7) . . . . ?
Cl7 W1 W2 W3 125.06(7) . . . . ?
W2 W1 W2 W3 -55.055(11) 2 . . . ?
W3 W1 W2 W3 -109.792(13) 2 . . . ?
Cl1 W1 W3 Cl3 83.17(5) . . . . ?
Cl4 W1 W3 Cl3 179.04(7) . . . . ?
Cl2 W1 W3 Cl3 -85.08(6) . . . . ?
Cl7 W1 W3 Cl3 -1.52(6) . . . . ?
W2 W1 W3 Cl3 124.31(4) . . . . ?
W2 W1 W3 Cl3 -126.62(4) 2 . . . ?
W3 W1 W3 Cl3 178.93(4) 2 . . . ?
Cl1 W1 W3 Cl5 -0.17(5) . . . . ?
Cl3 W1 W3 Cl5 -83.33(5) . . . . ?
Cl4 W1 W3 Cl5 95.70(7) . . . . ?
Cl2 W1 W3 Cl5 -168.41(5) . . . . ?
Cl7 W1 W3 Cl5 -84.86(6) . . . . ?
W2 W1 W3 Cl5 40.98(4) . . . . ?
W2 W1 W3 Cl5 150.04(4) 2 . . . ?
W3 W1 W3 Cl5 95.60(4) 2 . . . ?
Cl1 W1 W3 Cl4 -95.66(7) . . . 2 ?
Cl3 W1 W3 Cl4 -178.82(7) . . . 2 ?
Cl4 W1 W3 Cl4 0.21(11) . . . 2 ?
Cl2 W1 W3 Cl4 96.10(7) . . . 2 ?
Cl7 W1 W3 Cl4 179.66(7) . . . 2 ?
W2 W1 W3 Cl4 -54.51(6) . . . 2 ?
W2 W1 W3 Cl4 54.56(6) 2 . . 2 ?
W3 W1 W3 Cl4 0.11(6) 2 . . 2 ?
Cl1 W1 W3 Cl6 168.34(5) . . . . ?
Cl3 W1 W3 Cl6 85.17(5) . . . . ?
Cl4 W1 W3 Cl6 -95.79(7) . . . . ?
Cl2 W1 W3 Cl6 0.10(5) . . . . ?
Cl7 W1 W3 Cl6 83.65(6) . . . . ?
W2 W1 W3 Cl6 -150.52(4) . . . . ?
W2 W1 W3 Cl6 -41.45(4) 2 . . . ?
W3 W1 W3 Cl6 -95.90(4) 2 . . . ?
Cl1 W1 W3 Cl9 84.29(6) . . . . ?
Cl3 W1 W3 Cl9 1.13(6) . . . . ?
Cl4 W1 W3 Cl9 -179.84(7) . . . . ?
Cl2 W1 W3 Cl9 -83.95(6) . . . . ?
Cl7 W1 W3 Cl9 -0.39(7) . . . . ?
W2 W1 W3 Cl9 125.44(5) . . . . ?
W2 W1 W3 Cl9 -125.49(5) 2 . . . ?
W3 W1 W3 Cl9 -179.94(5) 2 . . . ?
Cl1 W1 W3 W2 -150.21(4) . . . 2 ?
Cl3 W1 W3 W2 126.62(4) . . . 2 ?
Cl4 W1 W3 W2 -54.34(6) . . . 2 ?
Cl2 W1 W3 W2 41.55(4) . . . 2 ?
Cl7 W1 W3 W2 125.10(5) . . . 2 ?
W2 W1 W3 W2 -109.069(13) . . . 2 ?
W3 W1 W3 W2 -54.449(10) 2 . . 2 ?
Cl1 W1 W3 W2 -41.14(4) . . . . ?
Cl3 W1 W3 W2 -124.31(4) . . . . ?
Cl4 W1 W3 W2 54.73(6) . . . . ?
Cl2 W1 W3 W2 150.61(4) . . . . ?
Cl7 W1 W3 W2 -125.83(5) . . . . ?
W2 W1 W3 W2 109.069(13) 2 . . . ?
W3 W1 W3 W2 54.620(10) 2 . . . ?
Cl1 W1 W3 W1 -95.76(4) . . . 2 ?
Cl3 W1 W3 W1 -178.93(4) . . . 2 ?
Cl4 W1 W3 W1 0.11(6) . . . 2 ?
Cl2 W1 W3 W1 95.99(4) . . . 2 ?
Cl7 W1 W3 W1 179.55(5) . . . 2 ?
W2 W1 W3 W1 -54.620(10) . . . 2 ?
W2 W1 W3 W1 54.449(10) 2 . . 2 ?
W3 W1 W3 W1 0.0 2 . . 2 ?
Cl1 W2 W3 Cl3 -0.41(5) . . . . ?
Cl5 W2 W3 Cl3 83.64(6) . . . . ?
Cl6 W2 W3 Cl3 -97.39(8) 2 . . . ?
Cl2 W2 W3 Cl3 168.28(5) 2 . . . ?
Cl8 W2 W3 Cl3 83.24(7) . . . . ?
W1 W2 W3 Cl3 -41.49(4) . . . . ?
W1 W2 W3 Cl3 -150.80(4) 2 . . . ?
W3 W2 W3 Cl3 -96.39(4) 2 . . . ?
Cl1 W2 W3 Cl5 -84.06(6) . . . . ?
Cl6 W2 W3 Cl5 178.96(8) 2 . . . ?
Cl2 W2 W3 Cl5 84.64(6) 2 . . . ?
Cl8 W2 W3 Cl5 -0.40(7) . . . . ?
W1 W2 W3 Cl5 -125.13(5) . . . . ?
W1 W2 W3 Cl5 125.56(5) 2 . . . ?
W3 W2 W3 Cl5 179.97(5) 2 . . . ?
Cl1 W2 W3 Cl4 -168.80(5) . . . 2 ?
Cl5 W2 W3 Cl4 -84.74(6) . . . 2 ?
Cl6 W2 W3 Cl4 94.22(8) 2 . . 2 ?
Cl2 W2 W3 Cl4 -0.10(5) 2 . . 2 ?
Cl8 W2 W3 Cl4 -85.14(7) . . . 2 ?
W1 W2 W3 Cl4 150.13(4) . . . 2 ?
W1 W2 W3 Cl4 40.82(4) 2 . . 2 ?
W3 W2 W3 Cl4 95.23(4) 2 . . 2 ?
Cl1 W2 W3 Cl6 94.99(8) . . . . ?
Cl5 W2 W3 Cl6 179.05(8) . . . . ?
Cl6 W2 W3 Cl6 -1.99(13) 2 . . . ?
Cl2 W2 W3 Cl6 -96.31(8) 2 . . . ?
Cl8 W2 W3 Cl6 178.65(8) . . . . ?
W1 W2 W3 Cl6 53.91(7) . . . . ?
W1 W2 W3 Cl6 -55.39(7) 2 . . . ?
W3 W2 W3 Cl6 -0.99(7) 2 . . . ?
Cl1 W2 W3 Cl9 -84.68(7) . . . . ?
Cl5 W2 W3 Cl9 -0.63(8) . . . . ?
Cl6 W2 W3 Cl9 178.34(9) 2 . . . ?
Cl2 W2 W3 Cl9 84.01(7) 2 . . . ?
Cl8 W2 W3 Cl9 -1.03(9) . . . . ?
W1 W2 W3 Cl9 -125.76(6) . . . . ?
W1 W2 W3 Cl9 124.93(6) 2 . . . ?
W3 W2 W3 Cl9 179.34(6) 2 . . . ?
Cl1 W2 W3 W1 41.08(4) . . . . ?
Cl5 W2 W3 W1 125.13(5) . . . . ?
Cl6 W2 W3 W1 -55.90(7) 2 . . . ?
Cl2 W2 W3 W1 -150.23(4) 2 . . . ?
Cl8 W2 W3 W1 124.73(6) . . . . ?
W1 W2 W3 W1 -109.307(16) 2 . . . ?
W3 W2 W3 W1 -54.901(13) 2 . . . ?
Cl1 W2 W3 W2 95.98(4) . . . 2 ?
Cl5 W2 W3 W2 -179.97(5) . . . 2 ?
Cl6 W2 W3 W2 -1.00(7) 2 . . 2 ?
Cl2 W2 W3 W2 -95.33(4) 2 . . 2 ?
Cl8 W2 W3 W2 179.63(6) . . . 2 ?
W1 W2 W3 W2 54.901(13) . . . 2 ?
W1 W2 W3 W2 -54.406(12) 2 . . 2 ?
W3 W2 W3 W2 0.0 2 . . 2 ?
Cl1 W2 W3 W1 150.38(4) . . . 2 ?
Cl5 W2 W3 W1 -125.56(5) . . . 2 ?
Cl6 W2 W3 W1 53.40(7) 2 . . 2 ?
Cl2 W2 W3 W1 -40.92(4) 2 . . 2 ?
Cl8 W2 W3 W1 -125.96(6) . . . 2 ?
W1 W2 W3 W1 109.307(16) . . . 2 ?
W3 W2 W3 W1 54.406(12) 2 . . 2 ?
Cl3 W1 Cl1 W2 98.02(5) . . . . ?
Cl4 W1 Cl1 W2 -97.81(5) . . . . ?
Cl2 W1 Cl1 W2 179.44(18) . . . . ?
Cl7 W1 Cl1 W2 179.99(6) . . . . ?
W3 W1 Cl1 W2 45.58(3) . . . . ?
W2 W1 Cl1 W2 -0.22(8) 2 . . . ?
W3 W1 Cl1 W2 -45.41(4) 2 . . . ?
Cl5 W2 Cl1 W1 -97.84(4) . . . . ?
Cl6 W2 Cl1 W1 98.37(4) 2 . . . ?
Cl2 W2 Cl1 W1 178.86(19) 2 . . . ?
Cl8 W2 Cl1 W1 -179.59(5) . . . . ?
W1 W2 Cl1 W1 0.22(8) 2 . . . ?
W3 W2 Cl1 W1 45.64(3) 2 . . . ?
W3 W2 Cl1 W1 -45.41(3) . . . . ?
Cl1 W1 Cl2 W2 -179.74(18) . . . 2 ?
Cl3 W1 Cl2 W2 -98.52(5) . . . 2 ?
Cl4 W1 Cl2 W2 97.54(5) . . . 2 ?
Cl7 W1 Cl2 W2 179.71(6) . . . 2 ?
W2 W1 Cl2 W2 -0.50(9) . . . 2 ?
W3 W1 Cl2 W2 -45.86(3) . . . 2 ?
W3 W1 Cl2 W2 45.13(4) 2 . . 2 ?
Cl5 W3 Cl3 W1 98.29(5) . . . . ?
Cl4 W3 Cl3 W1 177.33(15) 2 . . . ?
Cl6 W3 Cl3 W1 -97.13(5) . . . . ?
Cl9 W3 Cl3 W1 -179.20(4) . . . . ?
W2 W3 Cl3 W1 -44.36(3) 2 . . . ?
W2 W3 Cl3 W1 45.73(3) . . . . ?
W1 W3 Cl3 W1 1.76(7) 2 . . . ?
Cl1 W1 Cl3 W3 -98.76(5) . . . . ?
Cl4 W1 Cl3 W3 -177.92(15) . . . . ?
Cl2 W1 Cl3 W3 97.39(5) . . . . ?
Cl7 W1 Cl3 W3 178.91(4) . . . . ?
W2 W1 Cl3 W3 -46.07(3) . . . . ?
W2 W1 Cl3 W3 44.47(3) 2 . . . ?
W3 W1 Cl3 W3 -1.79(7) 2 . . . ?
Cl1 W1 Cl4 W3 98.04(5) . . . 2 ?
Cl3 W1 Cl4 W3 177.10(15) . . . 2 ?
Cl2 W1 Cl4 W3 -98.16(5) . . . 2 ?
Cl7 W1 Cl4 W3 -179.73(4) . . . 2 ?
W2 W1 Cl4 W3 45.28(3) . . . 2 ?
W3 W1 Cl4 W3 -0.13(7) . . . 2 ?
W2 W1 Cl4 W3 -45.20(3) 2 . . 2 ?
Cl3 W3 Cl5 W2 -97.77(5) . . . . ?
Cl4 W3 Cl5 W2 97.49(5) 2 . . . ?
Cl6 W3 Cl5 W2 -177.86(19) . . . . ?
Cl9 W3 Cl5 W2 179.56(6) . . . . ?
W1 W3 Cl5 W2 -45.19(3) . . . . ?
W2 W3 Cl5 W2 0.06(8) 2 . . . ?
W1 W3 Cl5 W2 44.92(4) 2 . . . ?
Cl1 W2 Cl5 W3 98.03(5) . . . . ?
Cl6 W2 Cl5 W3 -177.80(18) 2 . . . ?
Cl2 W2 Cl5 W3 -98.07(4) 2 . . . ?
Cl8 W2 Cl5 W3 179.71(5) . . . . ?
W1 W2 Cl5 W3 45.36(3) . . . . ?
W1 W2 Cl5 W3 -45.26(4) 2 . . . ?
W3 W2 Cl5 W3 -0.06(9) 2 . . . ?
Cl3 W3 Cl6 W2 98.52(5) . . . 2 ?
Cl5 W3 Cl6 W2 178.42(19) . . . 2 ?
Cl4 W3 Cl6 W2 -96.98(5) 2 . . 2 ?
Cl9 W3 Cl6 W2 -179.00(5) . . . 2 ?
W1 W3 Cl6 W2 45.74(3) . . . 2 ?
W2 W3 Cl6 W2 1.23(8) . . . 2 ?
W1 W3 Cl6 W2 -44.40(3) 2 . . 2 ?
C2 N1 C1 C5 -169.1(6) . . . . ?
C3 N1 C1 C5 -48.7(8) . . . . ?
C4 N1 C1 C5 68.6(7) . . . . ?
C1 N1 C2 C6 178.4(5) . . . . ?
C3 N1 C2 C6 57.2(7) . . . . ?
C4 N1 C2 C6 -59.4(7) . . . . ?
C1 N1 C3 C7 -57.9(7) . . . . ?
C2 N1 C3 C7 60.5(6) . . . . ?
C4 N1 C3 C7 -179.0(5) . . . . ?
C1 N1 C4 C8 64.0(6) . . . . ?
C2 N1 C4 C8 -55.4(7) . . . . ?
C3 N1 C4 C8 -175.0(5) . . . . ?
N1 C1 C5 C9 173.1(6) . . . . ?
N1 C2 C6 C10 176.6(5) . . . . ?
N1 C3 C7 C11 167.2(6) . . . . ?
N1 C4 C8 C12 176.6(5) . . . . ?
